data_7153739
loop_
_publ_author_name
'Xu, Chen'
'Li, Hong-Mei'
'Yuan, Xiao-Er'
'Xiao, Zhi-Qiang'
'Wang, Zhi-Qiang'
'Fu, Wei-Jun'
'Ji, Bao-Ming'
'Hao, Xin-Qi'
'Song, Mao-Ping'

_publ_section_title
;
 N-heterocyclic carbene (NHC)-modulated Pd/Cu cocatalyzed three-component
 synthesis of 2,6-diarylquinolines.
;
_journal_issue 19
_journal_name_full 'Organic &amp; biomolecular chemistry'
_journal_page_first 3114
_journal_page_last 3122
_journal_paper_doi 10.1039/c4ob00231h
_journal_volume 12
_journal_year 2014
_chemical_formula_sum 'C21 H14 F N'
_chemical_formula_weight 299.33
_chemical_name_systematic
;

 ?

;
_space_group_IT_number 14
_symmetry_cell_setting monoclinic
_symmetry_space_group_name_Hall '-P 2ybc'
_symmetry_space_group_name_H-M 'P 1 21/c 1'
_atom_sites_solution_hydrogens geom
_atom_sites_solution_primary direct
_atom_sites_solution_secondary difmap
_audit_creation_method SHELXL-97
_cell_angle_alpha 90.00
_cell_angle_beta 94.011(18)
_cell_angle_gamma 90.00
_cell_formula_units_Z 2
_cell_length_a 15.95(2)
_cell_length_b 7.413(10)
_cell_length_c 6.299(9)
_cell_measurement_reflns_used 563
_cell_measurement_temperature 296(2)
_cell_measurement_theta_max 22.15
_cell_measurement_theta_min 2.56
_cell_volume 743.0(17)
_computing_cell_refinement 'Bruker SMART'
_computing_data_collection 'Bruker SMART'
_computing_data_reduction 'Bruker SAINT'
_computing_molecular_graphics 'Bruker SHELXTL'
_computing_publication_material 'Bruker SHELXTL'
_computing_structure_refinement 'SHELXL-97 (Sheldrick, 1997)'
_computing_structure_solution 'SHELXS-97 (Sheldrick, 1990)'
_diffrn_ambient_temperature 296(2)
_diffrn_measured_fraction_theta_full 0.995
_diffrn_measured_fraction_theta_max 0.995
_diffrn_measurement_device_type 'CCD area detector'
_diffrn_measurement_method 'phi and omega scans'
_diffrn_radiation_monochromator graphite
_diffrn_radiation_source 'fine-focus sealed tube'
_diffrn_radiation_type MoK\a
_diffrn_radiation_wavelength 0.71073
_diffrn_reflns_av_R_equivalents 0.0512
_diffrn_reflns_av_sigmaI/netI 0.0723
_diffrn_reflns_limit_h_max 19
_diffrn_reflns_limit_h_min -19
_diffrn_reflns_limit_k_max 8
_diffrn_reflns_limit_k_min -8
_diffrn_reflns_limit_l_max 5
_diffrn_reflns_limit_l_min -7
_diffrn_reflns_number 3442
_diffrn_reflns_theta_full 25.49
_diffrn_reflns_theta_max 25.49
_diffrn_reflns_theta_min 2.56
_diffrn_standards_number 0
_exptl_absorpt_coefficient_mu 0.087
_exptl_absorpt_correction_T_max 0.9821
_exptl_absorpt_correction_T_min 0.9712
_exptl_absorpt_correction_type multi-scan
_exptl_absorpt_process_details sadabs
_exptl_crystal_colour colourless
_exptl_crystal_density_diffrn 1.338
_exptl_crystal_density_method 'not measured'
_exptl_crystal_description block
_exptl_crystal_F_000 312
_exptl_crystal_size_max 0.34
_exptl_crystal_size_mid 0.25
_exptl_crystal_size_min 0.21
_refine_diff_density_max 0.124
_refine_diff_density_min -0.167
_refine_diff_density_rms 0.038
_refine_ls_extinction_method none
_refine_ls_goodness_of_fit_ref 1.048
_refine_ls_hydrogen_treatment constr
_refine_ls_matrix_type full
_refine_ls_number_parameters 112
_refine_ls_number_reflns 1369
_refine_ls_number_restraints 0
_refine_ls_restrained_S_all 1.048
_refine_ls_R_factor_all 0.1626
_refine_ls_R_factor_gt 0.0663
_refine_ls_shift/su_max 0.003
_refine_ls_shift/su_mean 0.000
_refine_ls_structure_factor_coef Fsqd
_refine_ls_weighting_details 'calc w=1/[\s^2^(Fo^2^)+(0.0502P)^2^+0.5064P] where P=(Fo^2^+2Fc^2^)/3'
_refine_ls_weighting_scheme calc
_refine_ls_wR_factor_gt 0.1535
_refine_ls_wR_factor_ref 0.1912
_reflns_number_gt 573
_reflns_number_total 1369
_reflns_threshold_expression >2sigma(I)
_cod_data_source_file c4ob00231h3.cif
_cod_data_source_block ddd
_cod_depositor_comments
;
The following automatic conversions were performed:

'_symmetry_cell_setting' value 'Monoclinic' changed to 'monoclinic'
according to
/usr/data/users/saulius/crontab/automatic-downloads/rss-feeds/RSC/lib/dictionaries/cif_core.dic
dictionary named 'cif_core.dic' version 2.4.2 from 2011-04-26.

Automatic conversion script
Id: cif_fix_values 2281 2013-09-26 08:29:07Z andrius 

 Adding full bibliography for
 ./tmp-cod-update-bibliographies-30924/cifs/7153739.cif.
;
_cod_original_cell_volume 742.9(17)
_cod_original_sg_symbol_H-M P2(1)/c
_cod_database_code 7153739

loop_
_symmetry_equiv_pos_as_xyz
'x, y, z'
'-x, y+1/2, -z+1/2'
'-x, -y, -z'
'x, -y-1/2, z-1/2'

loop_
_atom_site_label
_atom_site_type_symbol
_atom_site_fract_x
_atom_site_fract_y
_atom_site_fract_z
_atom_site_U_iso_or_equiv
_atom_site_adp_type
_atom_site_occupancy
_atom_site_symmetry_multiplicity
_atom_site_calc_flag
_atom_site_refinement_flags
_atom_site_disorder_assembly
_atom_site_disorder_group
C8 C 0.4206(10) 0.543(2) 0.686(3) 0.0494(18) Uani 0.50 1 d P A 1
H8 H 0.4157 0.5836 0.8243 0.059 Uiso 0.50 1 calc PR A 1
N1 N 0.4037(8) 0.5321(19) 0.657(2) 0.0494(18) Uani 0.50 1 d P A 2
C1 C 0.1008(3) 0.5088(6) 0.7635(8) 0.0731(13) Uani 1 1 d . . .
H1 H 0.0470 0.5147 0.8113 0.088 Uiso 0.50 1 calc PR B 1
F1 F 0.0222(3) 0.4960(8) 0.8229(9) 0.1033(19) Uani 0.50 1 d P C 2
C2 C 0.1645(3) 0.5945(6) 0.8723(7) 0.0723(13) Uani 1 1 d . C .
H2 H 0.1548 0.6574 0.9959 0.087 Uiso 1 1 calc R . .
C3 C 0.2449(3) 0.5891(5) 0.8003(6) 0.0662(12) Uani 1 1 d . . .
H3 H 0.2886 0.6486 0.8766 0.079 Uiso 1 1 calc R C .
C4 C 0.2608(2) 0.4968(5) 0.6174(6) 0.0541(11) Uani 1 1 d . A .
C5 C 0.1938(3) 0.4077(5) 0.5116(6) 0.0615(12) Uani 1 1 d . . .
H5 H 0.2029 0.3426 0.3891 0.074 Uiso 1 1 calc R C .
C6 C 0.1143(3) 0.4130(6) 0.5829(7) 0.0743(14) Uani 1 1 d . C .
H6 H 0.0702 0.3523 0.5095 0.089 Uiso 1 1 calc R . .
C7 C 0.3456(2) 0.4898(5) 0.5387(6) 0.0527(11) Uani 1 1 d . . .
C9 C 0.4921(3) 0.5285(5) 0.6028(6) 0.0574(11) Uani 1 1 d . . .
C10 C 0.5626(3) 0.5737(5) 0.7399(6) 0.0684(13) Uani 1 1 d . . .
H10 H 0.5554 0.6104 0.8787 0.082 Uiso 1 1 calc R . .
C11 C 0.3594(3) 0.4361(5) 0.3298(6) 0.0650(13) Uani 1 1 d . . .
H11 H 0.3135 0.4065 0.2371 0.078 Uiso 1 1 calc R . .

loop_
_atom_site_aniso_label
_atom_site_aniso_U_11
_atom_site_aniso_U_22
_atom_site_aniso_U_33
_atom_site_aniso_U_23
_atom_site_aniso_U_13
_atom_site_aniso_U_12
C8 0.060(5) 0.051(3) 0.035(3) -0.007(2) -0.007(3) -0.003(3)
N1 0.060(5) 0.051(3) 0.035(3) -0.007(2) -0.007(3) -0.003(3)
C1 0.067(3) 0.081(3) 0.073(3) 0.016(3) 0.011(3) 0.012(3)
F1 0.073(4) 0.142(5) 0.097(4) 0.001(4) 0.026(3) 0.009(4)
C2 0.087(3) 0.079(3) 0.051(3) -0.010(2) 0.011(3) 0.002(3)
C3 0.077(3) 0.067(3) 0.055(3) -0.004(2) 0.007(2) -0.002(2)
C4 0.071(3) 0.048(2) 0.043(3) -0.002(2) 0.002(2) 0.002(2)
C5 0.067(3) 0.068(3) 0.048(2) -0.007(2) 0.000(2) 0.004(2)
C6 0.069(3) 0.088(3) 0.065(3) -0.005(3) -0.006(3) -0.005(2)
C7 0.069(3) 0.046(2) 0.042(2) 0.0012(19) -0.002(2) 0.001(2)
C9 0.080(3) 0.051(3) 0.041(3) 0.003(2) 0.005(2) -0.003(2)
C10 0.093(3) 0.070(3) 0.043(3) -0.006(2) 0.005(3) -0.004(2)
C11 0.081(3) 0.069(3) 0.046(3) -0.004(2) 0.007(2) 0.000(2)

loop_
_atom_type_symbol
_atom_type_description
_atom_type_scat_dispersion_real
_atom_type_scat_dispersion_imag
_atom_type_scat_source
C C 0.0033 0.0016 'International Tables Vol C Tables 4.2.6.8 and 6.1.1.4'
H H 0.0000 0.0000 'International Tables Vol C Tables 4.2.6.8 and 6.1.1.4'
N N 0.0061 0.0033 'International Tables Vol C Tables 4.2.6.8 and 6.1.1.4'
F F 0.0171 0.0103 'International Tables Vol C Tables 4.2.6.8 and 6.1.1.4'

loop_
_geom_angle_atom_site_label_1
_geom_angle_atom_site_label_2
_geom_angle_atom_site_label_3
_geom_angle
_geom_angle_site_symmetry_1
_geom_angle_site_symmetry_3
C9 C8 C7 114.3(12) . .
C9 C8 H8 122.9 . .
C7 C8 H8 122.9 . .
C7 N1 C9 124.6(11) . .
F1 C1 C2 125.5(5) . .
F1 C1 C6 113.6(5) . .
C2 C1 C6 120.7(4) . .
F1 C1 H1 7.2 . .
C2 C1 H1 119.6 . .
C6 C1 H1 119.6 . .
C1 C2 C3 120.1(4) . .
C1 C2 H2 119.9 . .
C3 C2 H2 119.9 . .
C4 C3 C2 121.0(4) . .
C4 C3 H3 119.5 . .
C2 C3 H3 119.5 . .
C3 C4 C5 117.2(4) . .
C3 C4 C7 121.7(4) . .
C5 C4 C7 121.1(4) . .
C6 C5 C4 121.8(4) . .
C6 C5 H5 119.1 . .
C4 C5 H5 119.1 . .
C1 C6 C5 119.2(4) . .
C1 C6 H6 120.4 . .
C5 C6 H6 120.4 . .
N1 C7 C11 119.6(8) . .
N1 C7 C4 118.3(8) . .
C11 C7 C4 122.1(4) . .
N1 C7 C8 1.0(13) . .
C11 C7 C8 118.6(7) . .
C4 C7 C8 119.3(7) . .
C8 C9 C9 128.4(9) . 3_666
C8 C9 C10 114.9(8) . .
C9 C9 C10 116.8(5) 3_666 .
C8 C9 N1 11.3(11) . .
C9 C9 N1 117.1(7) 3_666 .
C10 C9 N1 126.2(6) . .
C11 C10 C9 120.1(4) 3_666 .
C11 C10 H10 119.9 3_666 .
C9 C10 H10 119.9 . .
C10 C11 C7 121.8(4) 3_666 .
C10 C11 H11 119.1 3_666 .
C7 C11 H11 119.1 . .

loop_
_geom_bond_atom_site_label_1
_geom_bond_atom_site_label_2
_geom_bond_distance
_geom_bond_site_symmetry_2
C8 C9 1.292(17) .
C8 C7 1.514(15) .
C8 H8 0.9300 .
N1 C7 1.188(12) .
N1 C9 1.473(14) .
C1 F1 1.337(6) .
C1 C2 1.344(6) .
C1 C6 1.371(6) .
C1 H1 0.9300 .
C2 C3 1.390(6) .
C2 H2 0.9300 .
C3 C4 1.378(5) .
C3 H3 0.9300 .
C4 C5 1.386(5) .
C4 C7 1.474(5) .
C5 C6 1.375(6) .
C5 H5 0.9300 .
C6 H6 0.9300 .
C7 C11 1.407(5) .
C9 C9 1.402(7) 3_666
C9 C10 1.410(5) .
C10 C11 1.350(5) 3_666
C10 H10 0.9300 .
C11 C10 1.350(5) 3_666
C11 H11 0.9300 .

loop_
_geom_torsion_atom_site_label_1
_geom_torsion_atom_site_label_2
_geom_torsion_atom_site_label_3
_geom_torsion_atom_site_label_4
_geom_torsion
_geom_torsion_site_symmetry_1
_geom_torsion_site_symmetry_4
F1 C1 C2 C3 176.1(5) . .
C6 C1 C2 C3 1.1(7) . .
C1 C2 C3 C4 0.1(6) . .
C2 C3 C4 C5 -1.1(6) . .
C2 C3 C4 C7 180.0(4) . .
C3 C4 C5 C6 1.1(6) . .
C7 C4 C5 C6 -180.0(4) . .
F1 C1 C6 C5 -176.7(5) . .
C2 C1 C6 C5 -1.1(7) . .
C4 C5 C6 C1 0.0(6) . .
C9 N1 C7 C11 -1.7(16) . .
C9 N1 C7 C4 178.7(8) . .
C9 N1 C7 C8 -7(75) . .
C3 C4 C7 N1 15.6(9) . .
C5 C4 C7 N1 -163.3(8) . .
C3 C4 C7 C11 -164.0(4) . .
C5 C4 C7 C11 17.1(6) . .
C3 C4 C7 C8 15.5(9) . .
C5 C4 C7 C8 -163.4(8) . .
C9 C8 C7 N1 172(77) . .
C9 C8 C7 C11 -2.0(15) . .
C9 C8 C7 C4 178.5(8) . .
C7 C8 C9 C9 0.5(17) . 3_666
C7 C8 C9 C10 -178.5(8) . .
C7 C8 C9 N1 -1(5) . .
C7 N1 C9 C8 179(8) . .
C7 N1 C9 C9 0.2(16) . 3_666
C7 N1 C9 C10 -178.5(9) . .
C8 C9 C10 C11 -179.8(9) . 3_666
C9 C9 C10 C11 1.1(7) 3_666 3_666
N1 C9 C10 C11 179.7(8) . 3_666
N1 C7 C11 C10 1.8(10) . 3_666
C4 C7 C11 C10 -178.6(4) . 3_666
C8 C7 C11 C10 1.9(9) . 3_666
